data_4322603
loop_
_publ_author_name
'Craig J. Matthews'
'William Clegg'
'Sarah L. Heath'
'Nicola C. Martin'
'M. N. Stuart Hill'
'Joyce C. Lockhart'

_publ_section_title
;
 Coordination of Zn(II), Cd(II), Hg(II), and Ag(I) by Bis(benzimidazole)
 Ligands
;
_journal_name_full 'Inorganic Chemistry'
_journal_page_first 199
_journal_page_last 207
_journal_paper_doi 10.1021/ic970381q
_journal_volume 37
_journal_year 1998
_chemical_formula_sum 'C19 H22 Br2 Hg N4 O S'
_chemical_formula_weight 714.88
_chemical_name_systematic
;
 ?
;
_space_group_IT_number 2
_symmetry_cell_setting triclinic
_symmetry_space_group_name_Hall '-P 1'
_symmetry_space_group_name_H-M 'P -1'
_atom_sites_solution_hydrogens geom
_atom_sites_solution_primary direct
_atom_sites_solution_secondary difmap
_audit_creation_method SHELXL
_cell_angle_alpha 99.239(3)
_cell_angle_beta 97.676(3)
_cell_angle_gamma 94.036(3)
_cell_formula_units_Z 2
_cell_length_a 9.1956(12)
_cell_length_b 9.9775(13)
_cell_length_c 12.462(2)
_cell_measurement_reflns_used 5644
_cell_measurement_temperature 160(2)
_cell_measurement_theta_max 28.42
_cell_measurement_theta_min 2.43
_cell_volume 1113.5(3)
_computing_cell_refinement 'local programs'
_computing_data_collection 'Siemens SMART'
_computing_data_reduction 'Siemens SAINT'
_computing_molecular_graphics 'Siemens SHELXTL'
_computing_publication_material 'SHELXTL and local programs'
_computing_structure_refinement 'Siemens SHELXTL'
_computing_structure_solution 'Siemens SHELXTL'
_diffrn_ambient_temperature 160(2)
_diffrn_measurement_device 'Siemens SMART CCD diffractometer'
_diffrn_measurement_method '\w rotation with narrow frames'
_diffrn_radiation_monochromator graphite
_diffrn_radiation_source 'fine-focus sealed tube'
_diffrn_radiation_type MoK\a
_diffrn_radiation_wavelength 0.71073
_diffrn_reflns_av_R_equivalents 0.0599
_diffrn_reflns_av_sigmaI/netI 0.0466
_diffrn_reflns_limit_h_max 12
_diffrn_reflns_limit_h_min -11
_diffrn_reflns_limit_k_max 10
_diffrn_reflns_limit_k_min -13
_diffrn_reflns_limit_l_max 16
_diffrn_reflns_limit_l_min -13
_diffrn_reflns_number 6481
_diffrn_reflns_theta_max 28.37
_diffrn_reflns_theta_min 1.67
_diffrn_standards_number 0
_exptl_absorpt_coefficient_mu 10.611
_exptl_absorpt_correction_T_max .630
_exptl_absorpt_correction_T_min .149
_exptl_absorpt_correction_type empirical
_exptl_crystal_colour colourless
_exptl_crystal_density_diffrn 2.132
_exptl_crystal_description plate
_exptl_crystal_F_000 676
_exptl_crystal_size_max 0.50
_exptl_crystal_size_mid 0.36
_exptl_crystal_size_min 0.10
_refine_diff_density_max 2.829
_refine_diff_density_min -1.444
_refine_diff_density_rms 0.224
_refine_ls_extinction_coef 0.0023(5)
_refine_ls_extinction_expression Fc^*^=kFc[1+0.001xFc^2^\l^3^/sin(2\q)]^-1/4^
_refine_ls_extinction_method SHELXL
_refine_ls_goodness_of_fit_all 1.088
_refine_ls_goodness_of_fit_obs 1.069
_refine_ls_matrix_type full
_refine_ls_number_parameters 258
_refine_ls_number_reflns 4622
_refine_ls_number_restraints 0
_refine_ls_restrained_S_all 1.088
_refine_ls_restrained_S_obs 1.069
_refine_ls_R_factor_all 0.0437
_refine_ls_R_factor_obs 0.0404
_refine_ls_shift/esd_max 0.007
_refine_ls_shift/esd_mean 0.001
_refine_ls_structure_factor_coef Fsqd
_refine_ls_weighting_details 'w=1/[\s^2^(Fo^2^)+(0.0711P)^2^+3.3635P] where P=(Fo^2^+2Fc^2^)/3'
_refine_ls_weighting_scheme calc
_refine_ls_wR_factor_all 0.1122
_refine_ls_wR_factor_obs 0.1067
_reflns_number_observed 4344
_reflns_number_total 4622
_reflns_observed_criterion >2sigma(I)
_cod_data_source_file ic970381q_3.cif
_cod_data_source_block jcl56
_cod_depositor_comments
;
The following automatic conversions were performed:

'_refine_ls_weighting_scheme' value 'calc
w=1/[\s^2^(Fo^2^)+(0.0711P)^2^+3.3635P] where P=(Fo^2^+2Fc^2^)/3' was
changed to 'calc'. New tag '_refine_ls_weighting_details' was
created. The value of the new tag was set to
'w=1/[\s^2^(Fo^2^)+(0.0711P)^2^+3.3635P] where P=(Fo^2^+2Fc^2^)/3'.

Automatic conversion script
Id: cif_fix_values 3143 2015-03-26 13:38:13Z robertas 
;
_cod_original_cell_volume 1113.4(3)
_cod_database_code 4322603

loop_
_symmetry_equiv_pos_as_xyz
'x, y, z'
'-x, -y, -z'

loop_
_atom_site_aniso_label
_atom_site_aniso_U_11
_atom_site_aniso_U_22
_atom_site_aniso_U_33
_atom_site_aniso_U_23
_atom_site_aniso_U_13
_atom_site_aniso_U_12
Br1 0.0350(3) 0.0462(4) 0.0275(3) 0.0082(3) 0.0055(2) -0.0126(3)
Br2 0.0386(3) 0.0321(3) 0.0283(3) 0.0098(2) 0.0031(2) -0.0019(3)
Hg1 0.0304(2) 0.02186(15) 0.0258(2) 0.00160(9) 0.00664(9) -0.00195(9)
N1 0.032(3) 0.019(2) 0.022(2) 0.001(2) 0.003(2) -0.003(2)
C1 0.032(3) 0.024(3) 0.019(2) 0.003(2) 0.006(2) 0.002(2)
C2 0.031(3) 0.031(3) 0.021(2) 0.000(2) 0.004(2) -0.002(2)
C3 0.029(3) 0.030(3) 0.025(3) 0.009(2) 0.007(2) 0.003(2)
C4 0.028(3) 0.038(3) 0.034(3) -0.002(3) 0.007(3) 0.008(3)
C5 0.041(4) 0.031(3) 0.033(3) -0.001(3) 0.006(3) 0.007(3)
C6 0.034(3) 0.024(3) 0.021(2) 0.006(2) 0.007(2) 0.002(2)
C7 0.038(3) 0.021(3) 0.021(3) 0.002(2) 0.006(2) -0.001(2)
C8 0.030(3) 0.019(2) 0.022(2) 0.005(2) 0.004(2) -0.001(2)
N2 0.028(2) 0.024(2) 0.024(2) 0.001(2) 0.001(2) 0.000(2)
C9 0.034(3) 0.021(3) 0.019(2) 0.004(2) 0.003(2) 0.000(2)
C10 0.033(3) 0.023(3) 0.024(3) 0.005(2) 0.004(2) -0.001(2)
S1 0.0298(7) 0.0253(7) 0.0341(7) 0.0039(6) 0.0092(6) -0.0029(6)
C11 0.033(3) 0.024(3) 0.029(3) 0.007(2) 0.010(2) 0.001(2)
C12 0.030(3) 0.024(3) 0.020(2) 0.001(2) 0.001(2) 0.000(2)
N4 0.028(3) 0.028(3) 0.027(2) 0.004(2) 0.006(2) 0.000(2)
C13 0.030(3) 0.025(3) 0.025(3) 0.000(2) -0.001(2) 0.002(2)
C14 0.041(4) 0.026(3) 0.036(3) 0.001(2) 0.000(3) 0.009(3)
C15 0.050(4) 0.021(3) 0.039(4) 0.001(2) -0.007(3) 0.004(3)
C16 0.055(4) 0.020(3) 0.031(3) 0.005(2) -0.006(3) -0.006(3)
C17 0.043(4) 0.022(3) 0.022(3) 0.002(2) -0.002(2) -0.002(3)
C18 0.039(3) 0.021(3) 0.019(2) 0.003(2) 0.003(2) 0.000(2)
N3 0.032(3) 0.019(2) 0.021(2) 0.003(2) 0.006(2) 0.001(2)
O1 0.050(3) 0.065(4) 0.044(3) -0.002(3) 0.016(3) -0.023(3)
C19 0.038(4) 0.059(5) 0.039(4) 0.001(3) 0.001(3) -0.003(4)

loop_
_atom_site_label
_atom_site_type_symbol
_atom_site_fract_x
_atom_site_fract_y
_atom_site_fract_z
_atom_site_U_iso_or_equiv
_atom_site_thermal_displace_type
_atom_site_occupancy
_atom_site_calc_flag
_atom_site_refinement_flags
_atom_site_disorder_group
Br1 Br 0.13157(8) 0.19899(8) 0.32518(5) 0.0367(2) Uani 1 d . .
Br2 Br 0.20611(8) 0.44033(7) 0.07969(5) 0.0329(2) Uani 1 d . .
Hg1 Hg 0.32096(2) 0.31348(2) 0.23054(2) 0.02629(12) Uani 1 d . .
N1 N 0.4584(6) 0.5027(5) 0.3419(4) 0.0248(10) Uani 1 d . .
C1 C 0.3869(7) 0.6122(6) 0.3864(4) 0.0251(11) Uani 1 d . .
C2 C 0.2382(7) 0.6382(6) 0.3708(5) 0.0282(12) Uani 1 d . .
H2 H 0.1664(7) 0.5750(6) 0.3231(5) 0.034 Uiso 1 calc R .
C3 C 0.1992(7) 0.7585(6) 0.4270(5) 0.0274(12) Uani 1 d . .
C4 C 0.0397(7) 0.7914(7) 0.4078(6) 0.0342(14) Uani 1 d . .
H4A H 0.0350(10) 0.8764(32) 0.3781(45) 0.051 Uiso 1 calc R .
H4B H 0.0001(21) 0.8019(59) 0.4776(10) 0.051 Uiso 1 calc R .
H4C H -0.0187(15) 0.7170(28) 0.3554(37) 0.051 Uiso 1 calc R .
C5 C 0.2530(8) 0.9767(7) 0.5656(6) 0.0353(14) Uani 1 d . .
H5A H 0.3371(15) 1.0279(32) 0.6155(35) 0.053 Uiso 1 calc R .
H5B H 0.1775(47) 0.9491(7) 0.6083(38) 0.053 Uiso 1 calc R .
H5C H 0.2117(60) 1.0344(30) 0.5147(6) 0.053 Uiso 1 calc R .
C6 C 0.3035(7) 0.8513(6) 0.5010(5) 0.0258(11) Uani 1 d . .
C7 C 0.4515(7) 0.8273(6) 0.5160(5) 0.0268(12) Uani 1 d . .
H7 H 0.5227(7) 0.8897(6) 0.5649(5) 0.032 Uiso 1 calc R .
C8 C 0.4914(7) 0.7086(6) 0.4566(5) 0.0237(11) Uani 1 d . .
N2 N 0.6239(6) 0.6551(5) 0.4503(4) 0.0260(10) Uani 1 d . .
H2A H 0.7103(6) 0.6938(5) 0.4842(4) 0.031 Uiso 1 calc R .
C9 C 0.5987(7) 0.5319(6) 0.3824(4) 0.0248(11) Uani 1 d . .
C10 C 0.7179(7) 0.4451(6) 0.3559(5) 0.0267(12) Uani 1 d . .
H10A H 0.6794(7) 0.3482(6) 0.3473(5) 0.032 Uiso 1 calc R .
H10B H 0.7991(7) 0.4633(6) 0.4186(5) 0.032 Uiso 1 calc R .
S1 S 0.7927(2) 0.4716(2) 0.23121(13) 0.0297(3) Uani 1 d . .
C11 C 0.6433(7) 0.3882(6) 0.1255(5) 0.0278(12) Uani 1 d . .
H11A H 0.5532(7) 0.4352(6) 0.1339(5) 0.033 Uiso 1 calc R .
H11B H 0.6699(7) 0.3962(6) 0.0522(5) 0.033 Uiso 1 calc R .
C12 C 0.6123(7) 0.2414(6) 0.1318(5) 0.0251(11) Uani 1 d . .
N4 N 0.6944(6) 0.1432(5) 0.0943(4) 0.0278(10) Uani 1 d . .
H4 H 0.7724(6) 0.1547(5) 0.0616(4) 0.033 Uiso 1 calc R .
C13 C 0.6355(7) 0.0213(6) 0.1156(5) 0.0279(12) Uani 1 d . .
C14 C 0.6739(8) -0.1127(7) 0.0924(6) 0.0351(14) Uani 1 d . .
H14 H 0.7549(8) -0.1345(7) 0.0550(6) 0.042 Uiso 1 calc R .
C15 C 0.5870(9) -0.2115(7) 0.1272(6) 0.039(2) Uani 1 d . .
H15 H 0.6102(9) -0.3034(7) 0.1139(6) 0.046 Uiso 1 calc R .
C16 C 0.4669(9) -0.1815(6) 0.1808(5) 0.037(2) Uani 1 d . .
H16 H 0.4110(9) -0.2532(6) 0.2030(5) 0.044 Uiso 1 calc R .
C17 C 0.4262(8) -0.0483(6) 0.2031(5) 0.0303(13) Uani 1 d . .
H17 H 0.3441(8) -0.0272(6) 0.2395(5) 0.036 Uiso 1 calc R .
C18 C 0.5135(7) 0.0510(6) 0.1686(5) 0.0265(12) Uani 1 d . .
N3 N 0.5027(6) 0.1931(5) 0.1778(4) 0.0239(10) Uani 1 d . .
O1 O 0.9330(7) 0.2016(7) -0.0080(5) 0.055(2) Uani 1 d . .
H1 H 0.9842(99) 0.2708(61) 0.0291(9) 0.066 Uiso 1 calc R .
C19 C 0.9414(9) 0.1983(10) -0.1226(6) 0.047(2) Uani 1 d . .
H19A H 0.8624(48) 0.2472(62) -0.1547(15) 0.071 Uiso 1 calc R .
H19B H 0.9304(77) 0.1034(10) -0.1606(12) 0.071 Uiso 1 calc R .
H19C H 1.0372(32) 0.2420(64) -0.1309(7) 0.071 Uiso 1 calc R .

loop_
_atom_type_symbol
_atom_type_description
_atom_type_scat_dispersion_real
_atom_type_scat_dispersion_imag
_atom_type_scat_source
C C 0.0033 0.0016 'International Tables Vol C Tables 4.2.6.8 and 6.1.1.4'
H H 0.0000 0.0000 'International Tables Vol C Tables 4.2.6.8 and 6.1.1.4'
N N 0.0061 0.0033 'International Tables Vol C Tables 4.2.6.8 and 6.1.1.4'
O O 0.0106 0.0060 'International Tables Vol C Tables 4.2.6.8 and 6.1.1.4'
S S 0.1246 0.1234 'International Tables Vol C Tables 4.2.6.8 and 6.1.1.4'
Br Br -0.2901 2.4595 'International Tables Vol C Tables 4.2.6.8 and 6.1.1.4'
Hg Hg -2.3894 9.2266 'International Tables Vol C Tables 4.2.6.8 and 6.1.1.4'

loop_
_geom_angle_atom_site_label_1
_geom_angle_atom_site_label_2
_geom_angle_atom_site_label_3
_geom_angle
_geom_angle_site_symmetry_1
_geom_angle_site_symmetry_3
_geom_angle_publ_flag
N3 Hg1 N1 100.1(2) . . ?
N3 Hg1 Br1 117.74(12) . . ?
N1 Hg1 Br1 113.59(12) . . ?
N3 Hg1 Br2 112.30(12) . . ?
N1 Hg1 Br2 96.91(12) . . ?
Br1 Hg1 Br2 113.47(2) . . ?
C9 N1 C1 105.9(5) . . ?
C9 N1 Hg1 134.2(4) . . ?
C1 N1 Hg1 119.7(4) . . ?
N1 C1 C2 131.2(6) . . ?
N1 C1 C8 109.1(5) . . ?
C2 C1 C8 119.7(5) . . ?
C3 C2 C1 118.1(6) . . ?
C2 C3 C6 121.8(6) . . ?
C2 C3 C4 119.0(6) . . ?
C6 C3 C4 119.3(6) . . ?
C7 C6 C3 120.5(6) . . ?
C7 C6 C5 119.9(6) . . ?
C3 C6 C5 119.5(6) . . ?
C6 C7 C8 117.6(6) . . ?
N2 C8 C7 132.9(6) . . ?
N2 C8 C1 104.9(5) . . ?
C7 C8 C1 122.2(6) . . ?
C9 N2 C8 108.2(5) . . ?
N1 C9 N2 111.8(5) . . ?
N1 C9 C10 125.1(5) . . ?
N2 C9 C10 123.0(5) . . ?
C9 C10 S1 114.3(4) . . ?
C11 S1 C10 100.9(3) . . ?
C12 C11 S1 111.9(4) . . ?
N3 C12 N4 112.1(5) . . ?
N3 C12 C11 123.9(6) . . ?
N4 C12 C11 124.0(6) . . ?
C12 N4 C13 108.2(5) . . ?
N4 C13 C14 132.6(6) . . ?
N4 C13 C18 106.3(5) . . ?
C14 C13 C18 121.1(6) . . ?
C15 C14 C13 116.1(7) . . ?
C14 C15 C16 122.6(6) . . ?
C15 C16 C17 121.8(7) . . ?
C18 C17 C16 115.7(7) . . ?
C17 C18 C13 122.6(6) . . ?
C17 C18 N3 130.1(6) . . ?
C13 C18 N3 107.3(5) . . ?
C12 N3 C18 106.1(5) . . ?
C12 N3 Hg1 124.3(4) . . ?
C18 N3 Hg1 128.8(4) . . ?

loop_
_geom_bond_atom_site_label_1
_geom_bond_atom_site_label_2
_geom_bond_distance
_geom_bond_site_symmetry_2
_geom_bond_publ_flag
Br1 Hg1 2.5357(7) . ?
Br2 Hg1 2.5832(7) . ?
Hg1 N3 2.234(5) . ?
Hg1 N1 2.333(5) . ?
N1 C9 1.315(8) . ?
N1 C1 1.391(8) . ?
C1 C2 1.404(9) . ?
C1 C8 1.410(8) . ?
C2 C3 1.385(9) . ?
C3 C6 1.412(9) . ?
C3 C4 1.522(9) . ?
C5 C6 1.512(9) . ?
C6 C7 1.392(9) . ?
C7 C8 1.392(8) . ?
C8 N2 1.371(8) . ?
N2 C9 1.362(7) . ?
C9 C10 1.483(9) . ?
C10 S1 1.830(6) . ?
S1 C11 1.822(7) . ?
C11 C12 1.489(8) . ?
C12 N3 1.322(8) . ?
C12 N4 1.342(8) . ?
N4 C13 1.376(8) . ?
C13 C14 1.402(9) . ?
C13 C18 1.402(9) . ?
C14 C15 1.384(11) . ?
C15 C16 1.391(12) . ?
C16 C17 1.401(9) . ?
C17 C18 1.388(9) . ?
C18 N3 1.416(7) . ?
O1 C19 1.437(10) . ?
